data_4030154
loop_
_publ_author_name
'Cerisier, J.'
'Guillot, C.'
'Palvadeau, P.'
'Rouxel, J.'

_publ_section_title
;
 Caracterisation et etude de proprietes physiques de conducteurs ioniques
 MFeCl4 (M = Li, Na, K, Rb, Cs)
;
_journal_name_full 'European Journal of Solid State and Inorganic Chemistry'
_journal_page_first 35
_journal_page_last 52
_journal_volume 25
_journal_year 1988
_chemical_formula_sum 'Cl4 Fe Rb'
_chemical_formula_weight 283.12
_space_group_IT_number 62
_symmetry_cell_setting orthorhombic
_symmetry_Int_Tables_number 62
_symmetry_space_group_name_Hall '-P 2ac 2n'
_symmetry_space_group_name_H-M 'P n m a'
_cell_angle_alpha 90
_cell_angle_beta 90
_cell_angle_gamma 90
_cell_formula_units_Z 4
_cell_length_a 11.224(9)
_cell_length_b 7.138(5)
_cell_length_c 9.310(6)
_cell_volume 745.9(9)
_diffrn_ambient_temperature 293
_diffrn_radiation_probe x-ray
_diffrn_radiation_type CuK\a
_diffrn_radiation_wavelength 1.542
_exptl_crystal_density_diffrn 2.521
_cod_data_source_file EJSSIC-25-35-52-2.cif
_cod_data_source_block RbFeCl4
_cod_database_code 4030154

loop_
_symmetry_equiv_pos_site_id
_symmetry_equiv_pos_as_xyz
1 x,y,z
2 1/2-x,-y,1/2+z
3 1/2+x,1/2-y,1/2-z
4 -x,1/2+y,-z
5 -x,-y,-z
6 1/2+x,y,1/2-z
7 1/2-x,1/2+y,1/2+z
8 x,1/2-y,z

loop_
_atom_site_label
_atom_site_type_symbol
_atom_site_thermal_displace_type
_atom_site_fract_x
_atom_site_fract_y
_atom_site_fract_z
_atom_site_occupancy
_atom_site_U_iso_or_equiv
Fe Fe Uiso 0.57000 0.25000 0.69000 1.000 0.0393
Cl1 Cl Uiso 0.71000 0.25000 0.55000 1.000 0.0773
Cl2 Cl Uiso 0.41000 0.25000 0.58000 1.000 0.1165
Cl3 Cl Uiso 0.58000 0.01000 0.82000 1.000 0.0557
Rb Rb Uiso 0.68000 0.25000 0.16000 1.000 0.0545

loop_
_atom_type_symbol
_atom_type_description
_atom_type_scat_dispersion_real
_atom_type_scat_dispersion_imag
_atom_type_scat_source
Cl Cl 0.3639 0.7018 ' International Tables Vol C Tables 4.2.6.8 and 6.1.1.4'
Fe Fe -1.1336 3.1974 ' International Tables Vol C Tables 4.2.6.8 and 6.1.1.4'
Rb Rb -0.4688 1.6079 ' International Tables Vol C Tables 4.2.6.8 and 6.1.1.4'

loop_
_geom_angle_atom_site_label_1
_geom_angle_atom_site_label_2
_geom_angle_atom_site_label_3
_geom_angle
_geom_angle_site_symmetry_3
_geom_angle_publ_flag
Cl1 Fe Cl2 110.63 . yes
Cl1 Fe Cl3 109.07 . yes
Cl1 Fe Cl3 109.07 8_555 yes
Cl2 Fe Cl3 109.38 . yes
Cl2 Fe Cl3 109.38 8_555 yes
Cl3 Fe Cl3 109.29 8_555 yes

loop_
_geom_bond_atom_site_label_1
_geom_bond_atom_site_label_2
_geom_bond_distance
_geom_bond_site_symmetry_2
_geom_bond_publ_flag
Fe Cl1 2.0416(16) . yes
Fe Cl2 2.0673(17) . yes
Fe Cl3 2.1005 . yes
Fe Cl3 2.1005 8_555 yes
